data_4000353
_journal_name_full 'Chemistry of Materials'
_journal_year 2004
_chemical_formula_moiety 'C36 H24 S3 '
_chemical_formula_sum 'C36 H24 S3'
_chemical_formula_weight 552.77
_chemical_melting_point 386
_space_group_IT_number 14
_symmetry_cell_setting monoclinic
_symmetry_space_group_name_Hall '-P 2ybc'
_symmetry_space_group_name_H-M 'P 1 21/c 1'
_cell_angle_alpha 90
_cell_angle_beta 92.818(6)
_cell_angle_gamma 90
_cell_formula_units_Z 4
_cell_length_a 7.5262(9)
_cell_length_b 5.7856(7)
_cell_length_c 59.997(7)
_cell_measurement_reflns_used 25
_cell_measurement_temperature 296.2
_cell_measurement_theta_max 20.4
_cell_measurement_theta_min 11.1
_cell_volume 2609.3(5)
_diffrn_measured_fraction_theta_full 0.9159
_diffrn_measured_fraction_theta_max 0.9159
_diffrn_measurement_device_type 'Enraf-Nonius Cad4'
_diffrn_measurement_method 'omega- scan'
_diffrn_radiation_type 'Cu K\a'
_diffrn_radiation_wavelength 1.5418
_diffrn_reflns_av_R_equivalents 0.042
_diffrn_reflns_limit_h_max 9
_diffrn_reflns_limit_h_min 0
_diffrn_reflns_limit_k_max 7
_diffrn_reflns_limit_k_min 0
_diffrn_reflns_limit_l_max 73
_diffrn_reflns_limit_l_min -73
_diffrn_reflns_number 5545
_diffrn_reflns_theta_full 71.43
_diffrn_reflns_theta_max 71.43
_diffrn_standards_decay_% 1.0
_diffrn_standards_interval_count 150
_diffrn_standards_number 3
_exptl_absorpt_coefficient_mu 2.783
_exptl_absorpt_correction_T_max 0.920
_exptl_absorpt_correction_T_min 0.538
_exptl_absorpt_correction_type psi-scan
_exptl_absorpt_process_details '(North, Phillips & Mathews, 1968)'
_exptl_crystal_colour yellow
_exptl_crystal_density_diffrn 1.407
_exptl_crystal_density_meas ?
_exptl_crystal_density_method 'not measured'
_exptl_crystal_description plate
_exptl_crystal_F_000 1152
_exptl_crystal_size_max 0.500
_exptl_crystal_size_mid 0.200
_exptl_crystal_size_min 0.030
_exptl_crystal_size_rad ?
_refine_diff_density_max 0.34
_refine_diff_density_min -0.69
_refine_ls_abs_structure_details ?
_refine_ls_abs_structure_Flack ?
_refine_ls_extinction_coef ?
_refine_ls_extinction_method none
_refine_ls_goodness_of_fit_ref 2.161
_refine_ls_hydrogen_treatment noref
_refine_ls_number_parameters 352
_refine_ls_number_reflns 3627
_refine_ls_R_factor_gt 0.0711
_refine_ls_shift/su_max 0.0416
_refine_ls_structure_factor_coef F
_refine_ls_weighting_details 'w = 1/[\s^2^(Fo) + 0.00084|Fo|^2^]'
_refine_ls_weighting_scheme calc
_refine_ls_wR_factor_ref 0.0958
_reflns_number_gt 3627
_reflns_number_total 5071
_reflns_threshold_expression F^2^>2.0\s(F^2^)
_cod_original_sg_symbol_H-M 'P 21/c'
_cod_original_formula_sum 'C36 H24 S3 '
_cod_database_code 4000353

loop_
_symmetry_equiv_pos_as_xyz
x,y,z
-x,1/2+y,1/2-z
-x,-y,-z
x,1/2-y,1/2+z

loop_
_atom_site_label
_atom_site_type_symbol
_atom_site_fract_x
_atom_site_fract_y
_atom_site_fract_z
_atom_site_U_iso_or_equiv
_atom_site_adp_type
_atom_site_occupancy
_atom_site_calc_flag
_atom_site_refinement_flags
_atom_site_disorder_assembly
_atom_site_disorder_group
S(1) S 0.6961(1) 0.3296(2) 0.79935(2) 0.0518(3) Uani 1.00 d . . .
S(2) S 0.8032(1) 0.0303(2) 0.73440(2) 0.0546(3) Uani 1.00 d . . .
S(3) S 0.6885(1) 0.3546(2) 0.66939(2) 0.0520(3) Uani 1.00 d . . .
C(1) C 0.7571(6) 0.4752(9) 0.95945(7) 0.066(1) Uani 1.00 d . . .
C(2) C 0.8360(6) 0.2741(9) 0.95232(7) 0.067(1) Uani 1.00 d . . .
C(3) C 0.8271(6) 0.2153(8) 0.93000(7) 0.060(1) Uani 1.00 d . . .
C(4) C 0.7430(5) 0.3556(7) 0.91392(6) 0.0471(10) Uani 1.00 d . . .
C(5) C 0.6656(6) 0.5589(8) 0.92140(7) 0.059(1) Uani 1.00 d . . .
C(6) C 0.6703(6) 0.6155(8) 0.94376(7) 0.067(1) Uani 1.00 d . . .
C(7) C 0.7406(5) 0.2956(7) 0.88983(6) 0.0459(10) Uani 1.00 d . . .
C(8) C 0.8144(6) 0.0898(7) 0.88239(6) 0.056(1) Uani 1.00 d . . .
C(9) C 0.8178(6) 0.0374(7) 0.85990(6) 0.054(1) Uani 1.00 d . . .
C(10) C 0.7462(5) 0.1878(7) 0.84355(6) 0.0456(10) Uani 1.00 d . . .
C(11) C 0.6688(6) 0.3884(7) 0.85095(6) 0.056(1) Uani 1.00 d . . .
C(12) C 0.6655(5) 0.4391(7) 0.87340(6) 0.056(1) Uani 1.00 d . . .
C(13) C 0.7619(5) 0.1319(7) 0.81999(6) 0.0460(10) Uani 1.00 d . . .
C(14) C 0.8334(5) -0.0585(7) 0.81057(6) 0.054(1) Uani 1.00 d . . .
C(15) C 0.8355(5) -0.0485(7) 0.78712(6) 0.054(1) Uani 1.00 d . . .
C(16) C 0.7654(5) 0.1512(7) 0.77843(6) 0.048(1) Uani 1.00 d . . .
C(17) C 0.7410(5) 0.2184(7) 0.75513(6) 0.049(1) Uani 1.00 d . . .
C(18) C 0.6662(5) 0.4130(7) 0.74611(6) 0.053(1) Uani 1.00 d . . .
C(19) C 0.6601(5) 0.4151(7) 0.72248(6) 0.054(1) Uani 1.00 d . . .
C(20) C 0.7266(5) 0.2195(7) 0.71344(6) 0.048(1) Uani 1.00 d . . .
C(21) C 0.7495(5) 0.1601(7) 0.69027(6) 0.048(1) Uani 1.00 d . . .
C(22) C 0.8244(5) -0.0332(7) 0.68165(6) 0.052(1) Uani 1.00 d . . .
C(23) C 0.8344(5) -0.0234(7) 0.65816(6) 0.053(1) Uani 1.00 d . . .
C(24) C 0.7673(5) 0.1771(7) 0.64887(6) 0.048(1) Uani 1.00 d . . .
C(25) C 0.7601(5) 0.2463(7) 0.62538(6) 0.0457(10) Uani 1.00 d . . .
C(26) C 0.6788(5) 0.4512(7) 0.61797(6) 0.053(1) Uani 1.00 d . . .
C(27) C 0.6763(5) 0.5130(7) 0.59553(6) 0.053(1) Uani 1.00 d . . .
C(28) C 0.7520(5) 0.3765(7) 0.57954(6) 0.0463(10) Uani 1.00 d . . .
C(29) C 0.8337(6) 0.1719(8) 0.58726(6) 0.057(1) Uani 1.00 d . . .
C(30) C 0.8376(5) 0.1092(7) 0.60936(6) 0.056(1) Uani 1.00 d . . .
C(31) C 0.7458(5) 0.4390(7) 0.55552(6) 0.050(1) Uani 1.00 d . . .
C(32) C 0.6647(6) 0.6404(9) 0.54754(7) 0.068(1) Uani 1.00 d . . .
C(33) C 0.6579(7) 0.6926(10) 0.52506(8) 0.081(2) Uani 1.00 d . . .
C(34) C 0.7298(7) 0.5515(10) 0.50991(7) 0.075(2) Uani 1.00 d . . .
C(35) C 0.8158(8) 0.354(1) 0.51745(8) 0.084(2) Uani 1.00 d . . .
C(36) C 0.8215(7) 0.2983(9) 0.53976(7) 0.072(1) Uani 1.00 d . . .
H(1) H 0.7639 0.5177 0.9749 0.0743 Uiso 1.00 calc . . .
H(2) H 0.8946 0.1722 0.9630 0.0796 Uiso 1.00 calc . . .
H(3) H 0.8841 0.0745 0.9255 0.0703 Uiso 1.00 calc . . .
H(4) H 0.6033 0.6586 0.9106 0.0711 Uiso 1.00 calc . . .
H(5) H 0.6150 0.7573 0.9488 0.0774 Uiso 1.00 calc . . .
H(6) H 0.8637 -0.0186 0.8930 0.0662 Uiso 1.00 calc . . .
H(7) H 0.8758 -0.1033 0.8557 0.0642 Uiso 1.00 calc . . .
H(8) H 0.6137 0.4939 0.8402 0.0658 Uiso 1.00 calc . . .
H(9) H 0.6089 0.5816 0.8778 0.0668 Uiso 1.00 calc . . .
H(10) H 0.6207 0.5479 0.6282 0.0624 Uiso 1.00 calc . . .
H(11) H 0.6182 0.6555 0.5911 0.0628 Uiso 1.00 calc . . .
H(12) H 0.8876 0.0703 0.5768 0.0689 Uiso 1.00 calc . . .
H(13) H 0.8998 -0.0325 0.6139 0.0664 Uiso 1.00 calc . . .
H(14) H 0.6112 0.7444 0.5578 0.0813 Uiso 1.00 calc . . .
H(15) H 0.6011 0.8361 0.5200 0.0947 Uiso 1.00 calc . . .
H(16) H 0.7242 0.5878 0.4943 0.0891 Uiso 1.00 calc . . .
H(17) H 0.8708 0.2549 0.5070 0.0978 Uiso 1.00 calc . . .
H(18) H 0.8837 0.1572 0.5445 0.0870 Uiso 1.00 calc . . .
H(19) H 0.8699 -0.2135 0.8208 0.0841 Uiso 1.00 calc . . .
H(20) H 0.8871 -0.1874 0.7770 0.0841 Uiso 1.00 calc . . .
H(21) H 0.6194 0.5591 0.7555 0.0841 Uiso 1.00 calc . . .
H(22) H 0.6208 0.5778 0.7123 0.0841 Uiso 1.00 calc . . .
H(23) H 0.8910 -0.1753 0.6482 0.0841 Uiso 1.00 calc . . .
H(24) H 0.8625 -0.2067 0.6916 0.0841 Uiso 1.00 calc . . .

loop_
_atom_type_symbol
_atom_type_description
_atom_type_scat_dispersion_real
_atom_type_scat_dispersion_imag
_atom_type_scat_source
C C 0.018 0.009
;International Tables for Crystallography
(1992, Vol. C, Tables 4.2.6.8 and 6.1.1.1)
;
H H 0.000 0.000
;International Tables for Crystallography
(1992, Vol. C, Table 6.1.1.2)
;
S S 0.333 0.557
;International Tables for Crystallography
(1992, Vol. C, Tables 4.2.6.8 and 6.1.1.1)
;
